data_4307094
loop_
_publ_author_name
'Jing Wang'
'Shao-Liang Zheng'
'Sheng Hu'
'Yue-Hua Zhang'
'Ming-Liang Tong'

_publ_contact_author
;
      Tong, Ming-Liang
      School of Chemistry and Chemical Engineering
      Sun Yat-Sen University
      Guangzhou, 510275
      P. R. China
;
_publ_contact_author_email tongml@mail.sysu.edu.cn
_publ_contact_author_fax 86-20-84112245
_publ_contact_author_phone 86-20-84110966
_publ_section_title
;
New In Situ Cleavage of Both S-S and S-C(sp2) Bonds and Rearrangement
Reactions toward the Construction of Copper(I) Cluster-Based Coordination
Networks
;
_journal_name_full 'Inorganic Chemistry'
_journal_page_first 795
_journal_page_last 800
_journal_paper_doi 10.1021/ic0616028
_journal_volume 46
_journal_year 2007
_chemical_formula_sum 'C20 H16 Cu5 I5 N4 S2'
_chemical_formula_weight 1328.69
_chemical_name_systematic
; 
 ? 
;
_space_group_IT_number 15
_symmetry_cell_setting monoclinic
_symmetry_space_group_name_Hall '-C 2yc'
_symmetry_space_group_name_H-M 'C 1 2/c 1'
_atom_sites_solution_hydrogens geom
_atom_sites_solution_primary direct
_atom_sites_solution_secondary difmap
_audit_creation_method SHELXL-97
_cell_angle_alpha 90.00
_cell_angle_beta 96.524(2)
_cell_angle_gamma 90.00
_cell_formula_units_Z 8
_cell_length_a 36.073(3)
_cell_length_b 11.6925(9)
_cell_length_c 14.6242(12)
_cell_measurement_temperature 293(2)
_cell_volume 6128.3(9)
_computing_cell_refinement 'SAINT-PLUS, Ver. 6.0, 1997'
_computing_data_collection 'SMART, 1998.'
_computing_data_reduction 'SAINT-PLUS, Ver. 6.0, 1997'
_computing_molecular_graphics 'XP, Ver. 6.10, Bruker AXS Inc., 2000'
_computing_publication_material 'SHELXTL-Bruker AXS Inc., 1998'
_computing_structure_refinement 'SHELXL-97 (Sheldrick, 1997)'
_computing_structure_solution 'SHELXS-97 (Sheldrick, 1990)'
_diffrn_ambient_temperature 293(2)
_diffrn_measured_fraction_theta_full 0.978
_diffrn_measured_fraction_theta_max 0.978
_diffrn_measurement_device_type 'CCD area detector'
_diffrn_measurement_method 'phi and omega scans'
_diffrn_radiation_monochromator graphite
_diffrn_radiation_source 'fine-focus sealed tube'
_diffrn_radiation_type MoK\a
_diffrn_radiation_wavelength 0.71073
_diffrn_reflns_av_R_equivalents 0.0272
_diffrn_reflns_av_sigmaI/netI 0.0452
_diffrn_reflns_limit_h_max 44
_diffrn_reflns_limit_h_min -38
_diffrn_reflns_limit_k_max 14
_diffrn_reflns_limit_k_min -13
_diffrn_reflns_limit_l_max 9
_diffrn_reflns_limit_l_min -17
_diffrn_reflns_number 12298
_diffrn_reflns_theta_full 26.00
_diffrn_reflns_theta_max 26.00
_diffrn_reflns_theta_min 1.83
_diffrn_standards_decay_% 0
_diffrn_standards_interval_count 0
_diffrn_standards_interval_time 0
_diffrn_standards_number 0
_exptl_absorpt_coefficient_mu 8.607
_exptl_absorpt_correction_T_max 0.5841
_exptl_absorpt_correction_T_min 0.2779
_exptl_absorpt_correction_type multi-scan
_exptl_absorpt_process_details 'SADABS (Bruker, 2002)'
_exptl_crystal_density_diffrn 2.880
_exptl_crystal_density_method 'not measured'
_exptl_crystal_F_000 4848
_exptl_crystal_size_max 0.20
_exptl_crystal_size_mid 0.11
_exptl_crystal_size_min 0.07
_refine_diff_density_max 1.649
_refine_diff_density_min -0.997
_refine_diff_density_rms 0.164
_refine_ls_extinction_method none
_refine_ls_goodness_of_fit_ref 1.020
_refine_ls_hydrogen_treatment mixed
_refine_ls_matrix_type full
_refine_ls_number_parameters 325
_refine_ls_number_reflns 5873
_refine_ls_number_restraints 0
_refine_ls_restrained_S_all 1.020
_refine_ls_R_factor_all 0.0577
_refine_ls_R_factor_gt 0.0440
_refine_ls_shift/su_max 0.001
_refine_ls_shift/su_mean 0.000
_refine_ls_structure_factor_coef Fsqd
_refine_ls_weighting_details 'calc w=1/[\s^2^(Fo^2^)+(0.0432P)^2^+33.0162P] where P=(Fo^2^+2Fc^2^)/3'
_refine_ls_weighting_scheme calc
_refine_ls_wR_factor_gt 0.0932
_refine_ls_wR_factor_ref 0.0992
_reflns_number_gt 4754
_reflns_number_total 5873
_reflns_threshold_expression >2sigma(I)
_cod_data_source_file ic0616028si20060824_100800_3.cif
_cod_data_source_block complex_2
_cod_depositor_comments
;
The following automatic conversions were performed:
'_symmetry_cell_setting' value 'Monoclinic' changed to 'monoclinic'
according to '/home/saulius/struct/CIF-dictionaries/cif_core.dic'
dictionary named 'cif_core.dic' version 2.4.1 from 2010-06-29.

Automatic conversion script
Id: cif_fix_enum 1527 2010-12-29 10:47:43Z saulius 
;
_cod_original_cell_volume 6128.4(8)
_cod_database_code 4307094

loop_
_symmetry_equiv_pos_as_xyz
'x, y, z'
'-x, y, -z+1/2'
'x+1/2, y+1/2, z'
'-x+1/2, y+1/2, -z+1/2'
'-x, -y, -z'
'x, -y, z-1/2'
'-x+1/2, -y+1/2, -z'
'x+1/2, -y+1/2, z-1/2'

loop_
_atom_site_label
_atom_site_type_symbol
_atom_site_fract_x
_atom_site_fract_y
_atom_site_fract_z
_atom_site_U_iso_or_equiv
_atom_site_adp_type
_atom_site_occupancy
_atom_site_symmetry_multiplicity
_atom_site_calc_flag
_atom_site_refinement_flags
_atom_site_disorder_assembly
_atom_site_disorder_group
I1 I 0.400483(16) 0.94833(5) 0.50643(5) 0.05689(19) Uani 1 1 d . . .
I2 I 0.377307(16) 0.63595(5) 0.65617(4) 0.04871(16) Uani 1 1 d . . .
I3 I 0.301584(16) 0.95231(5) 0.64589(4) 0.04878(16) Uani 1 1 d . . .
I4 I 0.245671(15) 0.88730(4) 0.38913(4) 0.04121(15) Uani 1 1 d . . .
I5 I 0.549600(13) 0.72647(4) 0.35067(4) 0.04046(14) Uani 1 1 d . . .
Cu1 Cu 0.39064(3) 0.72225(8) 0.47818(7) 0.0411(2) Uani 1 1 d . . .
Cu2 Cu 0.35484(3) 0.83865(9) 0.59098(8) 0.0538(3) Uani 1 1 d . . .
Cu3 Cu 0.31212(3) 0.72958(10) 0.68657(7) 0.0508(3) Uani 1 1 d . . .
Cu4 Cu 0.28618(3) 0.74320(14) 0.49476(9) 0.0745(4) Uani 1 1 d . . .
Cu5 Cu 0.47614(3) 0.77331(7) 0.32311(7) 0.0408(2) Uani 1 1 d . . .
S1 S 0.33209(5) 0.66629(19) 0.42118(13) 0.0405(5) Uani 1 1 d . . .
S2 S 0.44511(5) 0.67506(14) 0.42869(14) 0.0358(4) Uani 1 1 d . . .
N1 N 0.31002(18) 0.7281(6) -0.1751(4) 0.0410(16) Uani 1 1 d . . .
N2 N 0.31666(16) 0.7140(6) 0.1144(4) 0.0353(14) Uani 1 1 d . . .
N3 N 0.47095(18) -0.0534(5) 0.3318(4) 0.0339(14) Uani 1 1 d . . .
N4 N 0.45713(17) 0.2981(5) 0.3770(4) 0.0338(14) Uani 1 1 d . . .
C1 C 0.3247(2) 0.8139(7) -0.1216(5) 0.044(2) Uani 1 1 d . . .
H1 H 0.3342 0.8771 -0.1498 0.052 Uiso 1 1 calc R . .
C2 C 0.3265(2) 0.8126(7) -0.0266(5) 0.046(2) Uani 1 1 d . . .
H2 H 0.3365 0.8743 0.0079 0.055 Uiso 1 1 calc R . .
C3 C 0.3134(2) 0.7199(6) 0.0155(5) 0.0340(17) Uani 1 1 d . . .
C4 C 0.2980(3) 0.6302(8) -0.0374(6) 0.055(2) Uani 1 1 d . . .
H4 H 0.2885 0.5660 -0.0105 0.066 Uiso 1 1 calc R . .
C5 C 0.2973(3) 0.6394(7) -0.1303(6) 0.052(2) Uani 1 1 d . . .
H5 H 0.2870 0.5787 -0.1656 0.063 Uiso 1 1 calc R . .
C6 C 0.3495(2) 0.7380(9) 0.1641(6) 0.056(3) Uani 1 1 d . . .
H6 H 0.3694 0.7633 0.1339 0.067 Uiso 1 1 calc R . .
C7 C 0.3544(2) 0.7264(9) 0.2559(6) 0.058(3) Uani 1 1 d . . .
H7 H 0.3776 0.7420 0.2878 0.070 Uiso 1 1 calc R . .
C8 C 0.3255(2) 0.6918(7) 0.3045(5) 0.0374(18) Uani 1 1 d . . .
C9 C 0.2910(2) 0.6724(7) 0.2522(5) 0.0379(18) Uani 1 1 d . . .
H9 H 0.2704 0.6524 0.2817 0.045 Uiso 1 1 calc R . .
C10 C 0.2873(2) 0.6824(7) 0.1598(5) 0.0379(18) Uani 1 1 d . . .
H10 H 0.2643 0.6675 0.1264 0.045 Uiso 1 1 calc R . .
C11 C 0.4404(2) 0.0017(6) 0.2942(6) 0.0398(19) Uani 1 1 d . . .
H11 H 0.4220 -0.0396 0.2587 0.048 Uiso 1 1 calc R . .
C12 C 0.4352(2) 0.1177(6) 0.3064(6) 0.0416(19) Uani 1 1 d . . .
H12 H 0.4140 0.1542 0.2784 0.050 Uiso 1 1 calc R . .
C13 C 0.4618(2) 0.1777(5) 0.3602(5) 0.0313(16) Uani 1 1 d . . .
C14 C 0.4938(2) 0.1240(6) 0.3983(6) 0.0417(19) Uani 1 1 d . . .
H14 H 0.5126 0.1640 0.4335 0.050 Uiso 1 1 calc R . .
C15 C 0.4969(2) 0.0072(6) 0.3819(6) 0.0390(18) Uani 1 1 d . . .
H15 H 0.5183 -0.0303 0.4075 0.047 Uiso 1 1 calc R . .
C16 C 0.4247(2) 0.3404(6) 0.4031(6) 0.0388(19) Uani 1 1 d . . .
H16 H 0.4053 0.2904 0.4110 0.047 Uiso 1 1 calc R . .
C17 C 0.4202(2) 0.4527(6) 0.4176(5) 0.0361(18) Uani 1 1 d . . .
H17 H 0.3976 0.4789 0.4343 0.043 Uiso 1 1 calc R . .
C18 C 0.4489(2) 0.5314(6) 0.4080(5) 0.0339(17) Uani 1 1 d . . .
C19 C 0.4819(2) 0.4846(6) 0.3819(7) 0.054(3) Uani 1 1 d . . .
H19 H 0.5016 0.5332 0.3733 0.065 Uiso 1 1 calc R . .
C20 C 0.4859(2) 0.3711(6) 0.3688(6) 0.047(2) Uani 1 1 d . . .
H20 H 0.5086 0.3427 0.3540 0.057 Uiso 1 1 calc R . .

loop_
_atom_site_aniso_label
_atom_site_aniso_U_11
_atom_site_aniso_U_22
_atom_site_aniso_U_33
_atom_site_aniso_U_23
_atom_site_aniso_U_13
_atom_site_aniso_U_12
I1 0.0535(3) 0.0314(3) 0.0919(5) -0.0017(3) 0.0350(3) 0.0013(2)
I2 0.0650(4) 0.0491(3) 0.0317(3) 0.0046(2) 0.0039(3) 0.0146(3)
I3 0.0567(3) 0.0396(3) 0.0539(4) 0.0068(3) 0.0230(3) 0.0077(2)
I4 0.0609(3) 0.0315(3) 0.0327(3) 0.0016(2) 0.0114(2) -0.0008(2)
I5 0.0363(3) 0.0391(3) 0.0462(3) 0.0096(2) 0.0056(2) 0.0012(2)
Cu1 0.0420(5) 0.0413(6) 0.0404(6) -0.0075(5) 0.0069(4) 0.0084(4)
Cu2 0.0610(7) 0.0469(6) 0.0583(7) -0.0040(5) 0.0280(6) 0.0004(5)
Cu3 0.0706(7) 0.0559(7) 0.0279(5) 0.0009(5) 0.0149(5) -0.0048(5)
Cu4 0.0545(7) 0.1222(12) 0.0503(7) 0.0367(8) 0.0209(6) 0.0244(7)
Cu5 0.0510(6) 0.0218(5) 0.0505(6) -0.0007(4) 0.0089(5) 0.0003(4)
S1 0.0393(10) 0.0567(13) 0.0262(10) 0.0065(9) 0.0061(8) -0.0028(9)
S2 0.0438(11) 0.0176(8) 0.0487(12) -0.0012(8) 0.0174(9) 0.0042(7)
N1 0.053(4) 0.043(4) 0.029(3) 0.001(3) 0.013(3) -0.011(3)
N2 0.039(3) 0.050(4) 0.019(3) 0.005(3) 0.007(3) 0.000(3)
N3 0.052(4) 0.020(3) 0.031(3) -0.001(3) 0.010(3) 0.001(3)
N4 0.050(4) 0.017(3) 0.035(4) -0.003(3) 0.006(3) -0.002(3)
C1 0.057(5) 0.039(5) 0.035(5) 0.003(4) 0.012(4) -0.020(4)
C2 0.058(5) 0.052(5) 0.027(4) -0.010(4) 0.009(4) -0.025(4)
C3 0.035(4) 0.037(4) 0.030(4) 0.005(3) 0.006(3) 0.000(3)
C4 0.088(7) 0.042(5) 0.036(5) 0.003(4) 0.010(5) -0.016(5)
C5 0.089(7) 0.040(5) 0.027(4) -0.005(4) 0.006(4) -0.021(5)
C6 0.030(4) 0.100(8) 0.040(5) 0.014(5) 0.012(4) -0.011(5)
C7 0.030(4) 0.108(8) 0.036(5) 0.005(5) 0.002(4) -0.013(5)
C8 0.043(4) 0.040(4) 0.030(4) 0.002(3) 0.010(3) -0.001(4)
C9 0.044(4) 0.045(5) 0.026(4) 0.000(3) 0.012(3) -0.005(4)
C10 0.037(4) 0.044(5) 0.032(4) 0.003(4) 0.004(3) -0.006(3)
C11 0.056(5) 0.024(4) 0.037(5) -0.011(3) -0.005(4) 0.001(4)
C12 0.049(5) 0.031(4) 0.042(5) -0.002(4) -0.007(4) 0.003(4)
C13 0.055(5) 0.013(3) 0.026(4) 0.003(3) 0.006(3) 0.005(3)
C14 0.051(5) 0.026(4) 0.047(5) -0.007(4) 0.002(4) 0.001(4)
C15 0.046(5) 0.027(4) 0.043(5) -0.002(4) 0.003(4) 0.001(3)
C16 0.044(4) 0.023(4) 0.052(5) 0.003(3) 0.016(4) -0.005(3)
C17 0.038(4) 0.026(4) 0.045(5) -0.005(3) 0.008(4) 0.003(3)
C18 0.042(4) 0.024(4) 0.037(4) 0.001(3) 0.009(3) 0.005(3)
C19 0.056(5) 0.017(4) 0.094(8) -0.001(4) 0.035(5) -0.001(4)
C20 0.053(5) 0.027(4) 0.066(6) -0.005(4) 0.026(4) 0.004(4)

loop_
_atom_type_symbol
_atom_type_description
_atom_type_scat_dispersion_real
_atom_type_scat_dispersion_imag
_atom_type_scat_source
C C 0.0033 0.0016 'International Tables Vol C Tables 4.2.6.8 and 6.1.1.4'
H H 0.0000 0.0000 'International Tables Vol C Tables 4.2.6.8 and 6.1.1.4'
N N 0.0061 0.0033 'International Tables Vol C Tables 4.2.6.8 and 6.1.1.4'
S S 0.1246 0.1234 'International Tables Vol C Tables 4.2.6.8 and 6.1.1.4'
Cu Cu 0.3201 1.2651 'International Tables Vol C Tables 4.2.6.8 and 6.1.1.4'
I I -0.4742 1.8119 'International Tables Vol C Tables 4.2.6.8 and 6.1.1.4'

loop_
_geom_angle_atom_site_label_1
_geom_angle_atom_site_label_2
_geom_angle_atom_site_label_3
_geom_angle
_geom_angle_site_symmetry_1
_geom_angle_site_symmetry_3
_geom_angle_publ_flag
Cu2 I1 Cu1 59.56(3) . . ?
Cu2 I2 Cu3 56.96(3) . . ?
Cu2 I2 Cu1 55.74(3) . . ?
Cu3 I2 Cu1 104.28(3) . . ?
Cu2 I3 Cu3 58.01(3) . . ?
Cu4 I4 Cu3 106.06(5) . 7_566 ?
Cu4 I4 Cu4 60.19(4) . 7_566 ?
Cu3 I4 Cu4 65.70(4) 7_566 7_566 ?
Cu5 I5 Cu5 65.44(4) 2_655 . ?
S2 Cu1 S1 128.50(9) . . ?
S2 Cu1 Cu2 148.61(7) . . ?
S1 Cu1 Cu2 82.85(7) . . ?
S2 Cu1 I1 100.73(6) . . ?
S1 Cu1 I1 116.04(7) . . ?
Cu2 Cu1 I1 56.89(3) . . ?
S2 Cu1 I2 116.63(7) . . ?
S1 Cu1 I2 89.26(6) . . ?
Cu2 Cu1 I2 57.53(3) . . ?
I1 Cu1 I2 103.75(4) . . ?
I1 Cu2 Cu3 175.89(6) . . ?
I1 Cu2 I3 116.66(5) . . ?
Cu3 Cu2 I3 63.93(4) . . ?
I1 Cu2 Cu1 63.55(4) . . ?
Cu3 Cu2 Cu1 117.64(5) . . ?
I3 Cu2 Cu1 157.64(6) . . ?
I1 Cu2 I2 116.24(4) . . ?
Cu3 Cu2 I2 62.10(4) . . ?
I3 Cu2 I2 124.48(4) . . ?
Cu1 Cu2 I2 66.74(4) . . ?
I1 Cu2 Cu4 121.51(5) . . ?
Cu3 Cu2 Cu4 62.59(4) . . ?
I3 Cu2 Cu4 73.88(4) . . ?
Cu1 Cu2 Cu4 87.10(5) . . ?
I2 Cu2 Cu4 92.26(4) . . ?
N1 Cu3 Cu2 130.21(19) 1_556 . ?
N1 Cu3 I4 107.29(18) 1_556 7_566 ?
Cu2 Cu3 I4 122.08(5) . 7_566 ?
N1 Cu3 I2 107.1(2) 1_556 . ?
Cu2 Cu3 I2 60.94(4) . . ?
I4 Cu3 I2 112.77(4) 7_566 . ?
N1 Cu3 I3 101.99(19) 1_556 . ?
Cu2 Cu3 I3 58.06(4) . . ?
I4 Cu3 I3 108.96(4) 7_566 . ?
I2 Cu3 I3 117.66(4) . . ?
N1 Cu3 Cu4 158.7(2) 1_556 . ?
Cu2 Cu3 Cu4 65.37(5) . . ?
I4 Cu3 Cu4 57.35(4) 7_566 . ?
I2 Cu3 Cu4 93.19(4) . . ?
I3 Cu3 Cu4 72.94(4) . . ?
S1 Cu4 I4 111.42(7) . . ?
S1 Cu4 Cu4 146.61(12) . 7_566 ?
I4 Cu4 Cu4 60.36(5) . 7_566 ?
S1 Cu4 I4 118.15(8) . 7_566 ?
I4 Cu4 I4 119.81(4) . 7_566 ?
Cu4 Cu4 I4 59.45(5) 7_566 7_566 ?
S1 Cu4 Cu3 105.60(7) . . ?
I4 Cu4 Cu3 135.54(6) . . ?
Cu4 Cu4 Cu3 99.33(6) 7_566 . ?
I4 Cu4 Cu3 56.96(3) 7_566 . ?
S1 Cu4 Cu2 75.81(7) . . ?
I4 Cu4 Cu2 115.06(6) . . ?
Cu4 Cu4 Cu2 137.58(9) 7_566 . ?
I4 Cu4 Cu2 108.50(5) 7_566 . ?
Cu3 Cu4 Cu2 52.04(4) . . ?
N3 Cu5 S2 113.37(18) 1_565 . ?
N3 Cu5 I5 103.86(18) 1_565 2_655 ?
S2 Cu5 I5 113.10(6) . 2_655 ?
N3 Cu5 I5 106.78(18) 1_565 . ?
S2 Cu5 I5 109.99(6) . . ?
I5 Cu5 I5 109.38(4) 2_655 . ?
N3 Cu5 Cu5 96.48(17) 1_565 2_655 ?
S2 Cu5 Cu5 150.12(5) . 2_655 ?
I5 Cu5 Cu5 57.77(4) 2_655 2_655 ?
I5 Cu5 Cu5 56.79(3) . 2_655 ?
C8 S1 Cu4 112.1(3) . . ?
C8 S1 Cu1 109.3(3) . . ?
Cu4 S1 Cu1 114.24(10) . . ?
C18 S2 Cu1 112.8(3) . . ?
C18 S2 Cu5 108.4(3) . . ?
Cu1 S2 Cu5 127.05(9) . . ?
C5 N1 C1 115.4(7) . . ?
C5 N1 Cu3 123.3(5) . 1_554 ?
C1 N1 Cu3 121.1(5) . 1_554 ?
C6 N2 C10 118.5(7) . . ?
C6 N2 C3 119.9(6) . . ?
C10 N2 C3 121.5(6) . . ?
C15 N3 C11 117.8(6) . . ?
C15 N3 Cu5 120.1(5) . 1_545 ?
C11 N3 Cu5 121.9(5) . 1_545 ?
C20 N4 C16 119.0(6) . . ?
C20 N4 C13 119.5(6) . . ?
C16 N4 C13 121.5(6) . . ?
N1 C1 C2 123.1(7) . . ?
N1 C1 H1 118.4 . . ?
C2 C1 H1 118.4 . . ?
C3 C2 C1 119.0(7) . . ?
C3 C2 H2 120.5 . . ?
C1 C2 H2 120.5 . . ?
C2 C3 C4 119.4(7) . . ?
C2 C3 N2 120.0(7) . . ?
C4 C3 N2 120.5(7) . . ?
C5 C4 C3 117.4(8) . . ?
C5 C4 H4 121.3 . . ?
C3 C4 H4 121.3 . . ?
N1 C5 C4 125.7(8) . . ?
N1 C5 H5 117.2 . . ?
C4 C5 H5 117.2 . . ?
C7 C6 N2 121.6(7) . . ?
C7 C6 H6 119.2 . . ?
N2 C6 H6 119.2 . . ?
C6 C7 C8 121.5(8) . . ?
C6 C7 H7 119.2 . . ?
C8 C7 H7 119.2 . . ?
C7 C8 C9 116.1(7) . . ?
C7 C8 S1 122.1(6) . . ?
C9 C8 S1 121.7(6) . . ?
C10 C9 C8 120.7(7) . . ?
C10 C9 H9 119.6 . . ?
C8 C9 H9 119.6 . . ?
C9 C10 N2 121.3(7) . . ?
C9 C10 H10 119.3 . . ?
N2 C10 H10 119.3 . . ?
N3 C11 C12 122.3(7) . . ?
N3 C11 H11 118.8 . . ?
C12 C11 H11 118.8 . . ?
C13 C12 C11 118.9(7) . . ?
C13 C12 H12 120.6 . . ?
C11 C12 H12 120.6 . . ?
C12 C13 C14 120.1(7) . . ?
C12 C13 N4 120.8(7) . . ?
C14 C13 N4 119.1(7) . . ?
C13 C14 C15 117.3(7) . . ?
C13 C14 H14 121.4 . . ?
C15 C14 H14 121.4 . . ?
N3 C15 C14 123.6(7) . . ?
N3 C15 H15 118.2 . . ?
C14 C15 H15 118.2 . . ?
C17 C16 N4 121.4(7) . . ?
C17 C16 H16 119.3 . . ?
N4 C16 H16 119.3 . . ?
C16 C17 C18 121.6(7) . . ?
C16 C17 H17 119.2 . . ?
C18 C17 H17 119.2 . . ?
C19 C18 C17 115.4(6) . . ?
C19 C18 S2 121.1(6) . . ?
C17 C18 S2 123.5(5) . . ?
C20 C19 C18 122.0(7) . . ?
C20 C19 H19 119.0 . . ?
C18 C19 H19 119.0 . . ?
C19 C20 N4 120.6(7) . . ?
C19 C20 H20 119.7 . . ?
N4 C20 H20 119.7 . . ?

loop_
_geom_bond_atom_site_label_1
_geom_bond_atom_site_label_2
_geom_bond_distance
_geom_bond_site_symmetry_2
_geom_bond_publ_flag
I1 Cu2 2.5192(12) . ?
I1 Cu1 2.6928(11) . ?
I2 Cu2 2.6471(13) . ?
I2 Cu3 2.6765(13) . ?
I2 Cu1 2.8826(12) . ?
I3 Cu2 2.5403(11) . ?
I3 Cu3 2.6888(13) . ?
I4 Cu4 2.6167(13) . ?
I4 Cu3 2.6294(13) 7_566 ?
I4 Cu4 2.6410(13) 7_566 ?
I5 Cu5 2.6617(12) 2_655 ?
I5 Cu5 2.6910(11) . ?
Cu1 S2 2.239(2) . ?
Cu1 S1 2.277(2) . ?
Cu1 Cu2 2.5932(14) . ?
Cu2 Cu3 2.5389(14) . ?
Cu2 Cu4 2.9273(19) . ?
Cu3 N1 2.033(6) 1_556 ?
Cu3 I4 2.6294(13) 7_566 ?
Cu3 Cu4 2.8588(17) . ?
Cu4 S1 2.262(2) . ?
Cu4 Cu4 2.637(2) 7_566 ?
Cu4 I4 2.6410(13) 7_566 ?
Cu5 N3 2.040(6) 1_565 ?
Cu5 S2 2.313(2) . ?
Cu5 I5 2.6617(12) 2_655 ?
Cu5 Cu5 2.893(2) 2_655 ?
S1 C8 1.723(8) . ?
S2 C18 1.715(7) . ?
N1 C5 1.337(10) . ?
N1 C1 1.343(10) . ?
N1 Cu3 2.033(6) 1_554 ?
N2 C6 1.348(10) . ?
N2 C10 1.362(9) . ?
N2 C3 1.440(9) . ?
N3 C15 1.326(10) . ?
N3 C11 1.341(10) . ?
N3 Cu5 2.040(6) 1_545 ?
N4 C20 1.361(10) . ?
N4 C16 1.364(9) . ?
N4 C13 1.441(8) . ?
C1 C2 1.384(11) . ?
C1 H1 0.9300 . ?
C2 C3 1.358(10) . ?
C2 H2 0.9300 . ?
C3 C4 1.381(11) . ?
C4 C5 1.360(11) . ?
C4 H4 0.9300 . ?
C5 H5 0.9300 . ?
C6 C7 1.342(12) . ?
C6 H6 0.9300 . ?
C7 C8 1.385(10) . ?
C7 H7 0.9300 . ?
C8 C9 1.403(10) . ?
C9 C10 1.348(10) . ?
C9 H9 0.9300 . ?
C10 H10 0.9300 . ?
C11 C12 1.384(10) . ?
C11 H11 0.9300 . ?
C12 C13 1.364(11) . ?
C12 H12 0.9300 . ?
C13 C14 1.375(11) . ?
C14 C15 1.393(10) . ?
C14 H14 0.9300 . ?
C15 H15 0.9300 . ?
C16 C17 1.343(10) . ?
C16 H16 0.9300 . ?
C17 C18 1.403(10) . ?
C17 H17 0.9300 . ?
C18 C19 1.403(10) . ?
C19 C20 1.351(10) . ?
C19 H19 0.9300 . ?
C20 H20 0.9300 . ?
